data_7027709
loop_
_publ_author_name
'Dieleman, Cedric B.'
'Marsol, Claire'
'Matt, Dominique'
'Kyritsakas, Nathalie'
'Harriman, Anthony'
'Kintzinger, Jean-Pierre'

_publ_section_title
;
 Co-ordination chemistry of macrocyclic compounds with dangling
 phosphines. Unusual NMR shifts in metallo-calix[4]arenes&#x200A;&#x2020;
;
_journal_issue 23
_journal_name_full 'Journal of the Chemical Society, Dalton Transactions'
_journal_page_first 4139
_journal_paper_doi 10.1039/a905814a
_journal_year 1999
_chemical_formula_moiety 'C146 H170 Cl16 O9 P4 Pt2'
_chemical_formula_sum 'C146 H170 Cl16 O9 P4 Pt2'
_chemical_formula_weight 3150.30
_chemical_name_systematic ' ?'
_space_group_IT_number 19
_symmetry_cell_setting orthorhombic
_symmetry_space_group_name_Hall 'P 2ac 2ab'
_symmetry_space_group_name_H-M 'P 21 21 21'
_cell_angle_alpha 90
_cell_angle_beta 90
_cell_angle_gamma 90
_cell_formula_units_Z 2
_cell_length_a 12.571(1)
_cell_length_b 22.5546(3)
_cell_length_c 26.4894(3)
_cell_measurement_reflns_used 50394
_cell_measurement_temperature 173
_cell_measurement_theta_max 32.4
_cell_measurement_theta_min 1.4
_cell_volume 7510.6(6)
_computing_publication_material CIFGEN_IN_OpenMoleN_(_1997)
_computing_structure_refinement LSFM_OpenMoleN_(_1997)
_computing_structure_solution Direct_methods_(SIR,_Burla_et_al.,_1989)
_diffrn_ambient_temperature 173
_diffrn_measurement_details
;
144 frames,109 sec/frame, delta phi = 1.3 deg. Each frame measured 2 times.
Detector to crystal distance 32 mm.
;
_diffrn_measurement_device_type KappaCCD
_diffrn_measurement_method '\p scans'
_diffrn_radiation_monochromator graphite
_diffrn_radiation_type Mo-K\a
_diffrn_radiation_wavelength 0.71073
_diffrn_reflns_av_R_equivalents 0.063
_diffrn_reflns_av_sigmaI/netI 0.333
_diffrn_reflns_limit_h_max 16
_diffrn_reflns_limit_h_min -17
_diffrn_reflns_limit_k_max 27
_diffrn_reflns_limit_k_min -33
_diffrn_reflns_limit_l_max 27
_diffrn_reflns_limit_l_min -37
_diffrn_reflns_number 50394
_diffrn_reflns_theta_max 32.39
_diffrn_reflns_theta_min 2.5
_diffrn_source xray_tube
_diffrn_standards_decay_% 0
_exptl_absorpt_coefficient_mu 2.241
_exptl_absorpt_correction_type none
_exptl_crystal_colour colorless
_exptl_crystal_density_diffrn 1.39
_exptl_crystal_density_method none
_exptl_crystal_description prism
_exptl_crystal_F_000 3212
_exptl_crystal_size_max 0.20
_exptl_crystal_size_mid 0.16
_exptl_crystal_size_min 0.13
_refine_diff_density_max 1.416
_refine_diff_density_min -0.190
_refine_ls_abs_structure_details 'Flack H D  (1983), Acta Cryst. A39, 876-881'
_refine_ls_abs_structure_Flack 0.02(1)
_refine_ls_extinction_method none
_refine_ls_goodness_of_fit_all 5.859
_refine_ls_goodness_of_fit_ref 1.028
_refine_ls_hydrogen_treatment noref
_refine_ls_matrix_type full
_refine_ls_number_constraints 0
_refine_ls_number_parameters 824
_refine_ls_number_reflns 9230
_refine_ls_number_restraints 0
_refine_ls_R_factor_all 0.068
_refine_ls_R_factor_gt 0.050
_refine_ls_shift/esd_mean 0.002
_refine_ls_shift/su_max 0.030
_refine_ls_structure_factor_coef F
_refine_ls_weighting_details 'w = 4Fo^2^/(\s^2^(Fo^2^) + 0.0064 Fo^4^)'
_refine_ls_weighting_scheme calc
_refine_ls_wR_factor_all 0.371
_refine_ls_wR_factor_ref 0.068
_reflns_number_gt 9230
_reflns_number_total 13123
_reflns_threshold_expression >3.0\s(I)
_cod_data_source_file 905814asup1.cif
_cod_data_source_block st329
_cod_depositor_comments
;
The following automatic conversions were performed:

'_refine_ls_weighting_scheme' value '4Fo^2^/(\s^2^(Fo^2^) + 0.0064
Fo^4^)' was changed to 'calc'. New tag '_refine_ls_weighting_details'
was created. The value of the new tag was set to 'w =
4Fo^2^/(\s^2^(Fo^2^) + 0.0064 Fo^4^)'.

Automatic conversion script
Id: cif_fix_values 3143 2015-03-26 13:38:13Z robertas 
;
_cod_original_cell_volume 7510.6(8)
_cod_original_sg_symbol_Hall ' P 2ac 2ab'
_cod_database_code 7027709

loop_
_symmetry_equiv_pos_as_xyz
x,y,z
1/2-x,-y,1/2+z
-x,1/2+y,1/2-z
1/2+x,1/2-y,-z

loop_
_atom_site_aniso_label
_atom_site_aniso_U_11
_atom_site_aniso_U_22
_atom_site_aniso_U_33
_atom_site_aniso_U_12
_atom_site_aniso_U_13
_atom_site_aniso_U_23
_atom_site_aniso_type_symbol
PT 0.02506(9) 0.02883(9) 0.02666(9) 0.0002(1) 0.0009(1) -0.0041(1) Pt
CL1 0.0297(8) 0.0390(9) 0.0390(9) 0.0049(7) -0.0026(7) 0.0028(8) Cl
CL2 0.0308(8) 0.063(1) 0.039(1) -0.0048(9) 0.0064(8) -0.004(1) Cl
C1 0.036(4) 0.035(3) 0.030(3) 0.002(3) 0.002(3) -0.000(3) C
C2 0.042(4) 0.023(3) 0.042(4) -0.000(3) 0.008(3) 0.004(3) C
C3 0.036(4) 0.037(4) 0.035(4) -0.006(3) -0.000(3) -0.002(3) C
C4 0.026(3) 0.042(4) 0.035(4) -0.005(3) -0.002(3) -0.003(3) C
C5 0.026(3) 0.027(3) 0.030(3) 0.003(3) 0.003(3) -0.003(3) C
C6 0.030(3) 0.031(3) 0.026(3) -0.001(3) 0.000(3) -0.006(3) C
C7 0.044(4) 0.035(4) 0.061(5) -0.006(4) -0.008(4) 0.001(4) C
C8 0.061(5) 0.054(6) 0.070(6) -0.018(5) -0.026(5) 0.004(5) C
C9 0.075(6) 0.036(5) 0.123(9) -0.011(5) -0.047(6) 0.015(6) C
C10 0.053(5) 0.063(6) 0.098(9) -0.019(5) 0.008(7) 0.006(7) C
O1 0.032(3) 0.030(2) 0.029(2) -0.002(2) 0.002(2) -0.010(2) O
C11 0.046(4) 0.026(3) 0.038(4) -0.001(3) 0.006(3) -0.006(3) C
P1 0.0346(8) 0.0333(8) 0.0257(7) -0.0023(9) 0.0011(9) -0.0035(7) P
C12 0.041(4) 0.041(4) 0.025(3) 0.001(4) -0.003(3) 0.000(3) C
C13 0.047(5) 0.071(6) 0.059(6) 0.003(5) -0.012(5) 0.019(5) C
C14 0.040(5) 0.108(8) 0.074(6) 0.011(6) -0.011(5) 0.044(6) C
C15 0.048(5) 0.12(1) 0.045(5) -0.009(7) -0.019(4) 0.003(6) C
C16 0.062(5) 0.081(7) 0.030(4) -0.018(6) -0.013(4) -0.010(4) C
C17 0.051(4) 0.077(7) 0.027(3) -0.019(5) 0.000(4) -0.005(4) C
C18 0.045(4) 0.049(4) 0.022(3) -0.008(4) 0.004(3) -0.007(3) C
C19 0.091(7) 0.044(5) 0.046(4) -0.007(6) 0.029(5) -0.003(4) C
C20 0.097(8) 0.065(6) 0.037(4) -0.021(7) 0.022(5) -0.016(5) C
C21 0.074(6) 0.083(7) 0.032(4) -0.002(7) 0.011(4) -0.017(5) C
C22 0.067(5) 0.071(6) 0.045(5) 0.027(6) 0.011(5) -0.009(5) C
C23 0.046(4) 0.041(4) 0.034(4) 0.006(4) -0.001(4) -0.003(4) C
C24 0.022(3) 0.034(3) 0.026(3) -0.000(3) -0.004(3) 0.000(3) C
C25 0.028(3) 0.024(3) 0.033(3) -0.000(3) 0.005(3) -0.002(3) C
C26 0.027(3) 0.032(3) 0.037(4) 0.000(3) -0.002(3) -0.001(3) C
C27 0.037(3) 0.036(3) 0.031(3) -0.007(3) -0.007(3) -0.006(3) C
C28 0.037(3) 0.032(3) 0.033(3) 0.001(3) -0.002(4) -0.009(3) C
C29 0.033(3) 0.023(3) 0.029(3) 0.004(3) 0.003(3) -0.004(3) C
C30 0.024(3) 0.023(3) 0.033(3) 0.002(3) -0.005(3) -0.002(3) C
C31 0.049(5) 0.057(5) 0.044(4) -0.006(5) -0.005(4) -0.020(4) C
C32 0.184(8) 0.16(1) 0.179(7) 0.115(9) -0.155(6) -0.112(9) C
C33 0.208(8) 0.19(1) 0.160(7) -0.119(9) -0.102(6) 0.026(9) C
C34 0.067(6) 0.119(8) 0.057(5) -0.011(9) -0.004(6) -0.051(5) C
O2 0.023(2) 0.031(2) 0.028(2) 0.001(2) -0.004(2) -0.005(2) O
C35 0.027(3) 0.025(3) 0.025(3) 0.003(3) 0.004(3) -0.003(3) C
P2 0.0275(8) 0.0251(7) 0.0291(8) 0.0007(7) 0.0005(7) -0.0016(7) P
C36 0.019(3) 0.038(4) 0.033(3) 0.002(3) 0.000(3) -0.008(3) C
C37 0.040(4) 0.032(4) 0.036(4) 0.004(3) -0.003(3) -0.007(3) C
C38 0.044(4) 0.050(4) 0.036(3) 0.015(4) -0.008(4) -0.008(4) C
C39 0.035(3) 0.083(6) 0.035(4) 0.010(5) -0.010(3) -0.005(5) C
C40 0.036(3) 0.067(5) 0.037(4) -0.006(5) -0.001(4) -0.003(5) C
C41 0.037(4) 0.054(5) 0.029(3) -0.000(4) -0.001(3) 0.001(4) C
C42 0.024(3) 0.032(3) 0.037(4) -0.000(3) 0.004(3) -0.004(3) C
C43 0.034(4) 0.043(4) 0.044(4) -0.006(4) -0.004(4) 0.008(4) C
C44 0.035(4) 0.051(5) 0.075(6) -0.008(4) -0.013(4) 0.028(4) C
C45 0.028(4) 0.042(4) 0.110(8) 0.002(4) 0.005(5) 0.031(5) C
C46 0.034(4) 0.033(4) 0.093(7) 0.009(4) 0.001(5) -0.004(5) C
C47 0.032(4) 0.024(3) 0.069(6) 0.001(3) 0.004(4) 0.001(4) C
C48 0.032(3) 0.031(3) 0.034(4) 0.002(3) 0.004(3) 0.004(3) C
C49 0.031(3) 0.029(3) 0.042(4) -0.002(3) 0.002(3) -0.002(3) C
C50 0.031(3) 0.034(3) 0.030(4) 0.001(3) 0.002(3) -0.004(3) C
C51 0.031(4) 0.036(4) 0.049(4) -0.002(3) 0.001(4) 0.000(4) C
C52 0.033(4) 0.039(4) 0.045(4) 0.009(4) 0.006(4) 0.003(4) C
C53 0.032(3) 0.030(3) 0.038(4) -0.004(3) 0.001(3) -0.000(3) C
C54 0.031(3) 0.027(3) 0.036(4) -0.003(3) 0.006(3) -0.003(3) C
C55 0.053(5) 0.045(4) 0.048(5) 0.011(4) 0.004(4) -0.012(4) C
C56 0.12(1) 0.070(7) 0.058(6) 0.018(8) -0.021(8) -0.015(6) C
C57 0.056(6) 0.059(6) 0.073(6) 0.009(5) 0.021(5) -0.012(6) C
C58 0.12(1) 0.048(5) 0.065(7) 0.002(7) -0.002(8) -0.012(5) C
O3 0.041(3) 0.039(3) 0.034(3) 0.007(3) -0.003(3) -0.006(2) O
C59 0.034(3) 0.039(4) 0.036(4) -0.001(4) -0.002(3) 0.005(3) C
C60 0.041(4) 0.034(4) 0.034(4) 0.005(4) -0.004(3) 0.003(3) C
C61 0.043(4) 0.050(5) 0.036(4) 0.013(4) -0.005(4) 0.005(4) C
C62 0.052(4) 0.039(4) 0.036(4) 0.015(4) 0.001(4) 0.003(4) C
C63 0.042(4) 0.036(4) 0.032(4) 0.003(4) 0.002(3) 0.002(3) C
C64 0.036(4) 0.041(4) 0.031(3) -0.001(4) -0.004(3) -0.002(3) C
C65 0.027(3) 0.042(4) 0.041(4) -0.001(3) -0.006(3) -0.003(4) C
C66 0.074(6) 0.037(4) 0.055(5) 0.005(5) 0.006(5) 0.014(4) C
C67 0.13(1) 0.078(7) 0.059(6) 0.028(9) 0.018(8) 0.040(5) C
C68 0.079(8) 0.039(5) 0.13(1) -0.003(6) 0.011(9) -0.009(7) C
C69 0.099(9) 0.040(5) 0.063(6) -0.002(6) 0.005(7) -0.001(5) C
O4 0.044(3) 0.035(3) 0.055(4) 0.001(3) 0.011(3) 0.004(3) O
C70 0.039(4) 0.045(4) 0.031(4) 0.004(4) 0.004(3) 0.002(3) C
C71 0.077(7) 0.067(7) 0.068(7) 0.004(7) -0.019(6) -0.017(6) C
CL3 0.129(3) 0.065(2) 0.112(3) 0.013(2) 0.001(3) -0.021(2) Cl
CL4 0.117(3) 0.076(2) 0.141(3) 0.035(2) 0.016(3) 0.032(2) Cl
C72 0.12(1) 0.20(2) 0.09(1) -0.07(1) -0.00(1) 0.01(1) C
CL5 0.098(3) 0.339(9) 0.183(5) -0.041(5) -0.004(4) 0.108(5) Cl
CL6 0.089(3) 0.35(1) 0.122(4) 0.034(6) 0.012(3) 0.002(6) Cl
C73 0.14(2) 0.07(1) 0.07(1) 0.05(2) 0.03(2) 0.00(1) C
CL7 0.086(4) 0.181(9) 0.072(4) -0.024(6) -0.027(4) 0.024(5) Cl
CL8 0.24(1) 0.082(4) 0.108(5) 0.084(5) 0.055(7) 0.039(4) Cl
C74 0.047(8) 0.19(2) 0.06(1) -0.06(1) -0.031(8) 0.06(1) C
CL9 0.050(2) 0.108(4) 0.075(3) 0.020(3) 0.007(2) 0.053(3) Cl
CL10 0.186(8) 0.290(6) 0.219(5) -0.131(7) 0.095(6) -0.220(3) Cl

loop_
_atom_site_label
_atom_site_fract_x
_atom_site_fract_y
_atom_site_fract_z
_atom_site_U_iso_or_equiv
_atom_site_occupancy
_atom_site_thermal_displace_type
_atom_site_calc_flag
_atom_site_calc_attached_atom
_atom_site_type_symbol
PT 0.27765(2) 0.77664(1) 0.89389(1) 0.02681(9) 1.000 Uani ? ? Pt
CL1 0.3619(1) 0.73818(9) 0.96564(8) 0.0356(8) 1.000 Uani ? ? Cl
CL2 0.4499(2) 0.7983(1) 0.86239(8) 0.042(1) 1.000 Uani ? ? Cl
C1 0.2367(7) 1.0298(4) 0.8729(3) 0.034(3) 1.000 Uani ? ? C
C2 0.3013(6) 1.0752(3) 0.8897(3) 0.035(3) 1.000 Uani ? ? C
C3 0.3780(7) 1.0685(4) 0.9261(3) 0.036(4) 1.000 Uani ? ? C
C4 0.3853(6) 1.0142(4) 0.9491(3) 0.033(4) 1.000 Uani ? ? C
C5 0.3228(6) 0.9659(3) 0.9356(3) 0.028(3) 1.000 Uani ? ? C
C6 0.2513(6) 0.9737(3) 0.8943(3) 0.029(3) 1.000 Uani ? ? C
C7 0.4532(8) 1.1205(4) 0.9384(4) 0.046(5) 1.000 Uani ? ? C
C8 0.5085(9) 1.1106(5) 0.9908(4) 0.061(6) 1.000 Uani ? ? C
C9 0.393(1) 1.1796(5) 0.9390(6) 0.069(6) 1.000 Uani ? ? C
C10 0.5387(9) 1.1254(5) 0.8973(6) 0.069(7) 1.000 Uani ? ? C
O1 0.1981(4) 0.9241(2) 0.8758(2) 0.030(2) 1.000 Uani ? ? O
C11 0.2522(7) 0.9017(3) 0.8315(3) 0.036(4) 1.000 Uani ? ? C
P1 0.2171(2) 0.82266(9) 0.82463(7) 0.0310(8) 1.000 Uani ? ? P
C12 0.0805(7) 0.8200(4) 0.8042(3) 0.035(4) 1.000 Uani ? ? C
C13 0.0231(8) 0.8736(5) 0.7921(4) 0.058(6) 1.000 Uani ? ? C
C14 -0.0781(9) 0.8680(6) 0.7708(5) 0.069(6) 1.000 Uani ? ? C
C15 -0.1233(9) 0.8134(7) 0.7642(4) 0.064(6) 1.000 Uani ? ? C
C16 -0.0730(9) 0.7617(5) 0.7782(3) 0.053(5) 1.000 Uani ? ? C
C17 0.0319(8) 0.7667(5) 0.7976(3) 0.047(5) 1.000 Uani ? ? C
C18 0.2884(7) 0.8020(4) 0.7661(3) 0.036(4) 1.000 Uani ? ? C
C19 0.292(1) 0.8413(4) 0.7258(4) 0.057(5) 1.000 Uani ? ? C
C20 0.344(1) 0.8260(5) 0.6825(4) 0.062(6) 1.000 Uani ? ? C
C21 0.3843(9) 0.7698(6) 0.6767(4) 0.058(6) 1.000 Uani ? ? C
C22 0.3762(9) 0.7276(5) 0.7148(4) 0.060(5) 1.000 Uani ? ? C
C23 0.3282(8) 0.7452(4) 0.7609(3) 0.040(4) 1.000 Uani ? ? C
C24 0.3281(6) 0.9075(3) 0.9642(3) 0.027(3) 1.000 Uani ? ? C
C25 0.2782(6) 0.9136(3) 1.0165(3) 0.028(3) 1.000 Uani ? ? C
C26 0.3328(6) 0.9396(3) 1.0559(3) 0.032(3) 1.000 Uani ? ? C
C27 0.2869(6) 0.9522(3) 1.1020(3) 0.034(3) 1.000 Uani ? ? C
C28 0.1789(6) 0.9384(3) 1.1071(3) 0.034(3) 1.000 Uani ? ? C
C29 0.1208(6) 0.9109(3) 1.0691(3) 0.028(3) 1.000 Uani ? ? C
C30 0.1724(6) 0.8965(3) 1.0241(3) 0.026(3) 1.000 Uani ? ? C
C31 0.3498(8) 0.9782(5) 1.1460(4) 0.050(5) 1.000 Uani ? ? C
C32 0.422(1) 0.9289(8) 1.1669(6) 0.175(8) 1.000 Uani ? ? C
C33 0.411(2) 1.033(1) 1.1251(9) 0.184(8) 1.000 Uani ? ? C
C34 0.282(1) 0.9956(6) 1.1909(4) 0.077(6) 1.000 Uani ? ? C
O2 0.1197(4) 0.8640(2) 0.9865(2) 0.027(2) 1.000 Uani ? ? O
C35 0.1285(6) 0.8011(3) 0.9968(3) 0.026(3) 1.000 Uani ? ? C
P2 0.1284(2) 0.75688(9) 0.93787(7) 0.0272(8) 1.000 Uani ? ? P
C36 -0.0075(5) 0.7650(3) 0.9143(3) 0.029(3) 1.000 Uani ? ? C
C37 -0.0458(7) 0.8223(4) 0.9048(3) 0.036(4) 1.000 Uani ? ? C
C38 -0.1535(7) 0.8289(4) 0.8927(3) 0.043(4) 1.000 Uani ? ? C
C39 -0.2197(7) 0.7808(5) 0.8885(3) 0.047(4) 1.000 Uani ? ? C
C40 -0.1799(7) 0.7251(5) 0.8975(3) 0.045(4) 1.000 Uani ? ? C
C41 -0.0763(7) 0.7168(4) 0.9112(3) 0.039(4) 1.000 Uani ? ? C
C42 0.1328(6) 0.6811(3) 0.9610(3) 0.030(3) 1.000 Uani ? ? C
C43 0.1034(7) 0.6657(4) 1.0107(3) 0.040(4) 1.000 Uani ? ? C
C44 0.1084(7) 0.6070(4) 1.0248(4) 0.051(5) 1.000 Uani ? ? C
C45 0.1412(7) 0.5635(4) 0.9907(5) 0.051(5) 1.000 Uani ? ? C
C46 0.1675(8) 0.5784(4) 0.9429(5) 0.047(5) 1.000 Uani ? ? C
C47 0.1646(7) 0.6365(3) 0.9279(4) 0.038(4) 1.000 Uani ? ? C
C48 0.0002(7) 0.9014(4) 1.0765(3) 0.032(3) 1.000 Uani ? ? C
C49 -0.0607(6) 0.9582(3) 1.0622(3) 0.033(4) 1.000 Uani ? ? C
C50 -0.0868(6) 0.9989(3) 1.0995(3) 0.032(3) 1.000 Uani ? ? C
C51 -0.1457(7) 1.0502(4) 1.0886(4) 0.038(4) 1.000 Uani ? ? C
C52 -0.1722(7) 1.0597(4) 1.0380(3) 0.039(4) 1.000 Uani ? ? C
C53 -0.1449(6) 1.0198(3) 1.0003(3) 0.033(4) 1.000 Uani ? ? C
C54 -0.0860(6) 0.9707(3) 1.0126(3) 0.031(3) 1.000 Uani ? ? C
C55 -0.1818(8) 1.0955(4) 1.1294(4) 0.048(5) 1.000 Uani ? ? C
C56 -0.127(1) 1.0849(6) 1.1797(5) 0.078(8) 1.000 Uani ? ? C
C57 -0.3001(9) 1.0884(5) 1.1359(5) 0.063(6) 1.000 Uani ? ? C
C58 -0.156(1) 1.1586(5) 1.1129(5) 0.071(7) 1.000 Uani ? ? C
O3 -0.0626(5) 0.9322(3) 0.9742(2) 0.038(3) 1.000 Uani ? ? O
C59 -0.1805(7) 1.0311(4) 0.9463(3) 0.036(4) 1.000 Uani ? ? C
C60 -0.0987(7) 1.0672(4) 0.9160(3) 0.036(4) 1.000 Uani ? ? C
C61 -0.1053(7) 1.1294(4) 0.9144(3) 0.043(4) 1.000 Uani ? ? C
C62 -0.0320(7) 1.1647(4) 0.8880(3) 0.042(4) 1.000 Uani ? ? C
C63 0.0464(7) 1.1356(4) 0.8610(3) 0.037(4) 1.000 Uani ? ? C
C64 0.0569(7) 1.0734(4) 0.8620(3) 0.036(4) 1.000 Uani ? ? C
C65 -0.0171(6) 1.0407(4) 0.8884(3) 0.036(4) 1.000 Uani ? ? C
C66 -0.043(1) 1.2328(4) 0.8862(4) 0.053(5) 1.000 Uani ? ? C
C67 -0.080(1) 1.2506(6) 0.8339(5) 0.085(8) 1.000 Uani ? ? C
C68 0.062(1) 1.2609(5) 0.8989(6) 0.074(8) 1.000 Uani ? ? C
C69 -0.124(1) 1.2576(5) 0.9237(5) 0.063(6) 1.000 Uani ? ? C
O4 -0.0094(5) 0.9789(3) 0.8852(2) 0.044(3) 1.000 Uani ? ? O
C70 0.1479(7) 1.0426(4) 0.8355(3) 0.038(4) 1.000 Uani ? ? C
C71 0.102(1) 1.1159(6) 1.0036(5) 0.070(7) 1.000 Uani ? ? C
CL3 0.1116(4) 1.1894(2) 1.0309(2) 0.098(3) 1.000 Uani ? ? Cl
CL4 0.1751(4) 1.0675(2) 1.0367(2) 0.108(3) 1.000 Uani ? ? Cl
C72 0.528(2) 0.958(1) 0.8281(7) 0.13(1) 1.000 Uani ? ? C
CL5 0.6638(5) 0.9582(4) 0.8336(3) 0.183(5) 1.000 Uani ? ? Cl
CL6 0.4807(4) 0.9963(5) 0.7815(2) 0.157(5) 1.000 Uani ? ? Cl
C73 0.825(3) 1.091(1) 0.772(1) 0.09(2) 0.500 Uani ? ? C
CL7 0.8829(7) 1.0181(5) 0.7681(3) 0.104(5) 0.500 Uani ? ? Cl
CL8 0.763(1) 1.0954(3) 0.7040(3) 0.129(6) 0.500 Uani ? ? Cl
C74 0.383(2) 1.209(1) 0.7242(9) 0.08(1) 0.500 Uani ? ? C
CL9 0.3257(5) 1.2074(3) 0.7818(2) 0.074(3) 0.500 Uani ? ? Cl
CL10 0.429(1) 1.1461(5) 0.7100(4) 0.228(7) 0.500 Uani ? ? Cl
O5 0.479(1) 1.1178(6) 0.7212(5) 0.051(3) 0.500 Uiso ? ? O
H1 0.2923 1.1134 0.8752 0.0462 1.000 Uiso calc C2 H
H2 0.4355 1.0093 0.9756 0.0444 1.000 Uiso calc C4 H
H3 0.5542 1.1432 0.9978 0.0804 1.000 Uiso calc C8 H
H4 0.4556 1.1081 1.0164 0.0804 1.000 Uiso calc C8 H
H5 0.5485 1.0751 0.9900 0.0804 1.000 Uiso calc C8 H
H6 0.4419 1.2107 0.9466 0.1019 1.000 Uiso calc C9 H
H7 0.3628 1.1864 0.9067 0.1019 1.000 Uiso calc C9 H
H8 0.3392 1.1783 0.9638 0.1019 1.000 Uiso calc C9 H
H9 0.5854 1.1573 0.9050 0.0923 1.000 Uiso calc C10 H
H10 0.5788 1.0894 0.8962 0.0923 1.000 Uiso calc C10 H
H11 0.5063 1.1319 0.8656 0.0923 1.000 Uiso calc C10 H
H12 0.3265 0.9060 0.8352 0.0540 1.000 Uiso calc C11 H
H13 0.2290 0.9231 0.8025 0.0540 1.000 Uiso calc C11 H
H14 0.0533 0.9114 0.7984 0.0763 1.000 Uiso calc C13 H
H15 -0.1158 0.9027 0.7607 0.0964 1.000 Uiso calc C14 H
H16 -0.1922 0.8108 0.7495 0.0928 1.000 Uiso calc C15 H
H17 -0.1068 0.7243 0.7750 0.0750 1.000 Uiso calc C16 H
H18 0.0695 0.7318 0.8063 0.0666 1.000 Uiso calc C17 H
H19 0.2568 0.8787 0.7281 0.0787 1.000 Uiso calc C19 H
H20 0.3538 0.8543 0.6564 0.0863 1.000 Uiso calc C20 H
H21 0.4185 0.7599 0.6459 0.0824 1.000 Uiso calc C21 H
H22 0.4015 0.6882 0.7100 0.0791 1.000 Uiso calc C22 H
H23 0.3235 0.7181 0.7883 0.0529 1.000 Uiso calc C23 H
H24 0.4005 0.8960 0.9678 0.0356 1.000 Uiso calc C24 H
H25 0.2908 0.8779 0.9458 0.0356 1.000 Uiso calc C24 H
H26 0.4056 0.9494 1.0510 0.0417 1.000 Uiso calc C26 H
H27 0.1438 0.9483 1.1377 0.0441 1.000 Uiso calc C28 H
H28 0.4636 0.9440 1.1940 0.2181 1.000 Uiso calc C32 H
H29 0.3813 0.8965 1.1776 0.2181 1.000 Uiso calc C32 H
H30 0.4700 0.9163 1.1405 0.2181 1.000 Uiso calc C32 H
H31 0.4516 1.0510 1.1511 0.2403 1.000 Uiso calc C33 H
H32 0.4574 1.0209 1.0985 0.2403 1.000 Uiso calc C33 H
H33 0.3616 1.0613 1.1120 0.2403 1.000 Uiso calc C33 H
H34 0.3262 1.0114 1.2167 0.1064 1.000 Uiso calc C34 H
H35 0.2315 1.0246 1.1809 0.1064 1.000 Uiso calc C34 H
H36 0.2459 0.9616 1.2034 0.1064 1.000 Uiso calc C34 H
H37 0.0698 0.7890 1.0170 0.0382 1.000 Uiso calc C35 H
H38 0.1928 0.7937 1.0145 0.0382 1.000 Uiso calc C35 H
H39 -0.0002 0.8557 0.9067 0.0469 1.000 Uiso calc C37 H
H40 -0.1815 0.8676 0.8875 0.0564 1.000 Uiso calc C38 H
H41 -0.2923 0.7859 0.8793 0.0656 1.000 Uiso calc C39 H
H42 -0.2254 0.6917 0.8942 0.0603 1.000 Uiso calc C40 H
H43 -0.0510 0.6780 0.9186 0.0512 1.000 Uiso calc C41 H
H44 0.0803 0.6950 1.0338 0.0530 1.000 Uiso calc C43 H
H45 0.0890 0.5963 1.0583 0.0685 1.000 Uiso calc C44 H
H46 0.1452 0.5233 1.0012 0.0776 1.000 Uiso calc C45 H
H47 0.1879 0.5485 0.9195 0.0698 1.000 Uiso calc C46 H
H48 0.1846 0.6466 0.8943 0.0541 1.000 Uiso calc C47 H
H49 -0.0135 0.8919 1.1108 0.0422 1.000 Uiso calc C48 H
H50 -0.0229 0.8696 1.0555 0.0422 1.000 Uiso calc C48 H
H51 -0.0641 0.9920 1.1332 0.0409 1.000 Uiso calc C50 H
H52 -0.2102 1.0947 1.0292 0.0513 1.000 Uiso calc C52 H
H53 -0.1508 1.1133 1.2036 0.1068 1.000 Uiso calc C56 H
H54 -0.1435 1.0461 1.1914 0.1068 1.000 Uiso calc C56 H
H55 -0.0521 1.0884 1.1755 0.1068 1.000 Uiso calc C56 H
H56 -0.3250 1.1157 1.1604 0.0809 1.000 Uiso calc C57 H
H57 -0.3346 1.0963 1.1044 0.0809 1.000 Uiso calc C57 H
H58 -0.3157 1.0492 1.1462 0.0809 1.000 Uiso calc C57 H
H59 -0.1794 1.1855 1.1383 0.1004 1.000 Uiso calc C58 H
H60 -0.0823 1.1626 1.1079 0.1004 1.000 Uiso calc C58 H
H61 -0.1930 1.1671 1.0823 0.1004 1.000 Uiso calc C58 H
H62 -0.2458 1.0524 0.9469 0.0470 1.000 Uiso calc C59 H
H63 -0.1910 0.9941 0.9300 0.0470 1.000 Uiso calc C59 H
H64 -0.1618 1.1482 0.9320 0.0562 1.000 Uiso calc C61 H
H65 0.0948 1.1580 0.8414 0.0479 1.000 Uiso calc C63 H
H66 -0.0868 1.2925 0.8324 0.1183 1.000 Uiso calc C67 H
H67 -0.0292 1.2379 0.8096 0.1183 1.000 Uiso calc C67 H
H68 -0.1466 1.2327 0.8270 0.1183 1.000 Uiso calc C67 H
H69 0.0552 1.3030 0.8977 0.1095 1.000 Uiso calc C68 H
H70 0.0835 1.2494 0.9319 0.1095 1.000 Uiso calc C68 H
H71 0.1145 1.2488 0.8752 0.1095 1.000 Uiso calc C68 H
H72 -0.1265 1.2996 0.9205 0.0874 1.000 Uiso calc C69 H
H73 -0.1921 1.2415 0.9168 0.0874 1.000 Uiso calc C69 H
H74 -0.1032 1.2474 0.9571 0.0874 1.000 Uiso calc C69 H
H75 0.1235 1.0064 0.8214 0.0500 1.000 Uiso calc C70 H
H76 0.1744 1.0674 0.8094 0.0500 1.000 Uiso calc C70 H

loop_
_atom_type_symbol
_atom_type_scat_dispersion_real
_atom_type_scat_dispersion_imag
_atom_type_scat_source
C 0.002 0.002 International_Tables_Vol_IV_Table_2.3.1
H 0.000 0.000 International_Tables_Vol_IV_Table_2.3.1
Cl 0.132 0.159 International_Tables_Vol_IV_Table_2.3.1
O 0.008 0.006 International_Tables_Vol_IV_Table_2.3.1
P 0.090 0.095 International_Tables_Vol_IV_Table_2.3.1
Pt -2.352 8.388 International_Tables_Vol_IV_Table_2.3.1

loop_
_geom_angle_atom_site_label_1
_geom_angle_atom_site_label_2
_geom_angle_atom_site_label_3
_geom_angle
CL1 PT CL2 87.06(8)
CL1 PT P1 171.61(8)
CL1 PT P2 83.32(8)
CL2 PT P1 85.79(9)
CL2 PT P2 169.44(8)
P1 PT P2 103.43(8)
C2 C1 C6 117.6(8)
C2 C1 C70 120.0(8)
C6 C1 C70 122.2(8)
C1 C2 C3 123.9(8)
C2 C3 C4 117.3(8)
C2 C3 C7 119.8(8)
C4 C3 C7 123.0(8)
C3 C4 C5 123.2(8)
C4 C5 C6 117.2(7)
C4 C5 C24 121.7(7)
C6 C5 C24 121.1(7)
C1 C6 C5 120.4(7)
C1 C6 O1 121.4(7)
C5 C6 O1 118.2(7)
C3 C7 C8 110.5(9)
C3 C7 C9 111.4(9)
C3 C7 C10 109.5(9)
C8 C7 C9 109(1)
C8 C7 C10 109(1)
C9 C7 C10 106(1)
C6 O1 C11 109.9(6)
O1 C11 P1 107.8(6)
C11 P1 C12 106.8(4)
C11 P1 C18 102.2(4)
C12 P1 C18 101.6(4)
P1 C12 C13 121.0(8)
P1 C12 C17 119.8(8)
C13 C12 C17 119.2(9)
C12 C13 C14 117(1)
C13 C14 C15 120(1)
C14 C15 C16 122(1)
C15 C16 C17 117(1)
C12 C17 C16 122(1)
P1 C18 C19 119.8(8)
P1 C18 C23 119.5(7)
C19 C18 C23 120.3(8)
C18 C19 C20 119(1)
C19 C20 C21 120(1)
C20 C21 C22 121(1)
C21 C22 C23 117(1)
C18 C23 C22 120.0(9)
C5 C24 C25 110.9(6)
C24 C25 C26 121.3(8)
C24 C25 C30 119.8(7)
C26 C25 C30 118.7(7)
C25 C26 C27 123.2(8)
C26 C27 C28 116.5(8)
C26 C27 C31 122.5(8)
C28 C27 C31 121.0(9)
C27 C28 C29 122.6(9)
C28 C29 C30 118.6(8)
C28 C29 C48 119.1(7)
C30 C29 C48 122.2(7)
C25 C30 C29 120.1(7)
C25 C30 O2 119.4(7)
C29 C30 O2 120.5(7)
C27 C31 C32 107(1)
C27 C31 C33 106(1)
C27 C31 C34 114.0(9)
C32 C31 C33 114(1)
C32 C31 C34 103(1)
C33 C31 C34 110(1)
C30 O2 C35 110.0(6)
O2 C35 P2 111.6(5)
C35 P2 C36 103.5(4)
C35 P2 C42 102.9(4)
C36 P2 C42 103.8(4)
P2 C36 C37 118.3(6)
P2 C36 C41 121.4(7)
C37 C36 C41 119.8(8)
C36 C37 C38 118.1(9)
C37 C38 C39 121.4(9)
C38 C39 C40 119.2(8)
C39 C40 C41 121(1)
C36 C41 C40 120(1)
P2 C42 C43 122.5(7)
P2 C42 C47 118.5(7)
C43 C42 C47 119.0(9)
C42 C43 C44 118(1)
C43 C44 C45 120(1)
C44 C45 C46 120(1)
C45 C46 C47 120(1)
C42 C47 C46 121(1)
C29 C48 C49 110.0(7)
C48 C49 C50 119.5(8)
C48 C49 C54 121.3(8)
C50 C49 C54 119.2(8)
C49 C50 C51 121.5(8)
C50 C51 C52 116.8(9)
C50 C51 C55 123.5(9)
C52 C51 C55 119.6(9)
C51 C52 C53 122.1(9)
C52 C53 C54 119.1(8)
C52 C53 C59 119.8(8)
C54 C53 C59 121.2(8)
C49 C54 C53 121.1(8)
C49 C54 O3 121.8(8)
C53 C54 O3 116.9(8)
C51 C55 C56 111(1)
C51 C55 C57 107(1)
C51 C55 C58 110.8(9)
C56 C55 C57 109(1)
C56 C55 C58 107(1)
C57 C55 C58 109(1)
C53 C59 C60 112.6(8)
C59 C60 C61 120.2(9)
C59 C60 C65 122.6(8)
C61 C60 C65 117.2(9)
C60 C61 C62 122.7(9)
C61 C62 C63 117.2(9)
C61 C62 C66 121.3(9)
C63 C62 C66 121(1)
C62 C63 C64 121.9(9)
C63 C64 C65 118.7(9)
C63 C64 C70 121.3(9)
C65 C64 C70 120.0(8)
C60 C65 C64 122.2(9)
C60 C65 O4 120.6(9)
C64 C65 O4 117.1(8)
C62 C66 C67 108(1)
C62 C66 C68 109(1)
C62 C66 C69 114.0(9)
C67 C66 C68 110(1)
C67 C66 C69 107(1)
C68 C66 C69 106(1)
C1 C70 C64 109.8(7)
CL3 C71 CL4 110.7(8)
CL5 C72 CL6 115(1)
CL7 C73 CL8 99(1)
CL9 C74 CL10 110(2)

loop_
_geom_bond_atom_site_label_1
_geom_bond_atom_site_label_2
_geom_bond_distance
PT CL1 2.342(2)
PT CL2 2.372(2)
PT P1 2.241(2)
PT P2 2.253(2)
C1 C2 1.38(1)
C1 C6 1.40(1)
C1 C70 1.52(1)
C2 C3 1.37(1)
C3 C4 1.37(1)
C3 C7 1.54(1)
C4 C5 1.39(1)
C5 C6 1.43(1)
C5 C24 1.52(1)
C6 O1 1.393(9)
C7 C8 1.57(2)
C7 C9 1.53(2)
C7 C10 1.53(2)
O1 C11 1.45(1)
C11 P1 1.844(9)
P1 C12 1.80(1)
P1 C18 1.851(9)
C12 C13 1.44(2)
C12 C17 1.36(1)
C13 C14 1.40(2)
C14 C15 1.37(2)
C15 C16 1.38(2)
C16 C17 1.42(2)
C18 C19 1.39(1)
C18 C23 1.38(1)
C19 C20 1.37(1)
C20 C21 1.37(2)
C21 C22 1.39(2)
C22 C23 1.42(1)
C24 C25 1.53(1)
C25 C26 1.38(1)
C25 C30 1.40(1)
C26 C27 1.38(1)
C27 C28 1.40(1)
C27 C31 1.53(1)
C28 C29 1.39(1)
C29 C30 1.40(1)
C29 C48 1.54(1)
C30 O2 1.403(9)
C31 C32 1.54(2)
C31 C33 1.56(3)
C31 C34 1.51(2)
O2 C35 1.448(9)
C35 P2 1.852(8)
P2 C36 1.829(8)
P2 C42 1.816(9)
C36 C37 1.40(1)
C36 C41 1.39(1)
C37 C38 1.40(1)
C38 C39 1.37(2)
C39 C40 1.37(2)
C40 C41 1.36(1)
C42 C43 1.41(1)
C42 C47 1.39(1)
C43 C44 1.38(1)
C44 C45 1.40(2)
C45 C46 1.35(2)
C46 C47 1.37(1)
C48 C49 1.54(1)
C49 C50 1.39(1)
C49 C54 1.38(1)
C50 C51 1.40(1)
C51 C52 1.40(1)
C51 C55 1.56(1)
C52 C53 1.39(1)
C53 C54 1.37(1)
C53 C59 1.52(1)
C54 O3 1.37(1)
C55 C56 1.52(2)
C55 C57 1.51(2)
C55 C58 1.52(2)
C59 C60 1.54(1)
C60 C61 1.41(1)
C60 C65 1.39(1)
C61 C62 1.41(1)
C62 C63 1.38(1)
C62 C66 1.54(1)
C63 C64 1.41(1)
C64 C65 1.38(1)
C64 C70 1.51(1)
C65 O4 1.40(1)
C66 C67 1.52(2)
C66 C68 1.51(2)
C66 C69 1.52(2)
C71 CL3 1.81(1)
C71 CL4 1.67(2)
C72 CL5 1.72(2)
C72 CL6 1.62(3)
C73 CL7 1.79(3)
C73 CL8 1.96(4)
C74 CL9 1.69(3)
C74 CL10 1.58(5)
